data_4506421
loop_
_publ_author_name
'Dang, Dongbin'
'Zheng, Yanning'
'Bai, Yan'
'Guo, Xiangyang'
'Ma, Pengtao'
'Niu, Jingyang'

_publ_section_title
;
 Assembly of Polyoxometalate-Based Metal--Organic Frameworks with
 Silver(I)-Schiff Base Coordination Polymeric Chains as Building Blocks
;
_journal_issue 8
_journal_name_full 'Crystal Growth &amp; Design'
_journal_page_first 3856
_journal_paper_doi 10.1021/cg300075a
_journal_volume 12
_journal_year 2012
_chemical_formula_sum 'C48 H62 Ag3 Mo12 N14 O45 P'
_chemical_formula_weight 3060.98
_chemical_name_systematic
; 
 ? 
;
_space_group_IT_number 4
_symmetry_cell_setting monoclinic
_symmetry_space_group_name_Hall 'P 2yb'
_symmetry_space_group_name_H-M 'P 1 21 1'
_atom_sites_solution_hydrogens geom
_atom_sites_solution_primary direct
_atom_sites_solution_secondary difmap
_audit_creation_method SHELXL-97
_cell_angle_alpha 90.00
_cell_angle_beta 97.105(4)
_cell_angle_gamma 90.00
_cell_formula_units_Z 2
_cell_length_a 12.259(2)
_cell_length_b 20.215(4)
_cell_length_c 17.619(4)
_cell_measurement_reflns_used 2399
_cell_measurement_temperature 296(2)
_cell_measurement_theta_max 18.15
_cell_measurement_theta_min 2.17
_cell_volume 4332.7(15)
_computing_cell_refinement 'Bruker SMART'
_computing_data_collection 'Bruker SMART'
_computing_data_reduction 'Bruker SAINT'
_computing_molecular_graphics 'Bruker SHELXTL'
_computing_publication_material 'Bruker SHELXTL'
_computing_structure_refinement 'SHELXL-97 (Sheldrick, 1997)'
_computing_structure_solution 'SHELXS-97 (Sheldrick, 1990)'
_diffrn_ambient_temperature 296(2)
_diffrn_measured_fraction_theta_full 0.998
_diffrn_measured_fraction_theta_max 0.998
_diffrn_measurement_device_type 'CCD area detector'
_diffrn_measurement_method 'phi and omega scans'
_diffrn_radiation_monochromator graphite
_diffrn_radiation_source 'fine-focus sealed tube'
_diffrn_radiation_type MoK\a
_diffrn_radiation_wavelength 0.71073
_diffrn_reflns_av_R_equivalents 0.0740
_diffrn_reflns_av_sigmaI/netI 0.1753
_diffrn_reflns_limit_h_max 10
_diffrn_reflns_limit_h_min -14
_diffrn_reflns_limit_k_max 23
_diffrn_reflns_limit_k_min -24
_diffrn_reflns_limit_l_max 19
_diffrn_reflns_limit_l_min -20
_diffrn_reflns_number 22188
_diffrn_reflns_theta_full 25.00
_diffrn_reflns_theta_max 25.00
_diffrn_reflns_theta_min 1.54
_exptl_absorpt_coefficient_mu 2.447
_exptl_absorpt_correction_T_max 0.7415
_exptl_absorpt_correction_T_min 0.6671
_exptl_absorpt_correction_type multi-scan
_exptl_crystal_colour yellow
_exptl_crystal_density_diffrn 2.346
_exptl_crystal_density_method 'not measured'
_exptl_crystal_description block
_exptl_crystal_F_000 2936
_exptl_crystal_size_max 0.18
_exptl_crystal_size_mid 0.15
_exptl_crystal_size_min 0.13
_refine_diff_density_max 0.899
_refine_diff_density_min -0.941
_refine_diff_density_rms 0.175
_refine_ls_abs_structure_details 'Flack H D (1983), Acta Cryst. A39, 876-881'
_refine_ls_abs_structure_Flack 0.10(7)
_refine_ls_extinction_method none
_refine_ls_goodness_of_fit_ref 1.082
_refine_ls_hydrogen_treatment constr
_refine_ls_matrix_type full
_refine_ls_number_parameters 1063
_refine_ls_number_reflns 14736
_refine_ls_number_restraints 197
_refine_ls_restrained_S_all 1.082
_refine_ls_R_factor_all 0.1907
_refine_ls_R_factor_gt 0.0899
_refine_ls_shift/su_max 0.002
_refine_ls_shift/su_mean 0.000
_refine_ls_structure_factor_coef Fsqd
_refine_ls_weighting_details 'calc w=1/[\s^2^(Fo^2^)+(0.0509P)^2^+2.0000P] where P=(Fo^2^+2Fc^2^)/3'
_refine_ls_weighting_scheme calc
_refine_ls_wR_factor_gt 0.1594
_refine_ls_wR_factor_ref 0.1830
_reflns_number_gt 7221
_reflns_number_total 14736
_reflns_threshold_expression >2sigma(I)
_cod_data_source_file cg300075a_si_002.cif
_cod_data_source_block 1
_cod_depositor_comments
;
The following automatic conversions were performed:

'_symmetry_cell_setting' value 'Monoclinic' changed to 'monoclinic'
according to /home/saulius/struct/CIF-dictionaries/cif_core.dic
dictionary named 'cif_core.dic' version 2.4.2 from 2011-04-26.

Automatic conversion script
Id: cif_fix_values 1891 2012-01-12 08:04:46Z andrius 
;
_cod_original_cell_volume 4332.5(15)
_cod_original_sg_symbol_H-M P2(1)
_cod_database_code 4506421

loop_
_symmetry_equiv_pos_as_xyz
'x, y, z'
'-x, y+1/2, -z'

loop_
_atom_site_label
_atom_site_type_symbol
_atom_site_fract_x
_atom_site_fract_y
_atom_site_fract_z
_atom_site_U_iso_or_equiv
_atom_site_adp_type
_atom_site_occupancy
_atom_site_symmetry_multiplicity
_atom_site_calc_flag
_atom_site_refinement_flags
_atom_site_disorder_assembly
_atom_site_disorder_group
P1 P -0.3724(3) 0.64236(17) 0.19450(17) 0.0375(8) Uani 1 1 d . . .
Mo1 Mo -0.45484(11) 0.67474(6) -0.00287(6) 0.0709(4) Uani 1 1 d . . .
Mo2 Mo -0.28108(10) 0.78416(6) 0.10143(7) 0.0662(4) Uani 1 1 d . . .
Mo3 Mo -0.55373(10) 0.77385(6) 0.13320(7) 0.0665(4) Uani 1 1 d . . .
Mo4 Mo -0.17512(10) 0.74539(6) 0.30028(7) 0.0649(4) Uani 1 1 d . . .
Mo5 Mo -0.44510(11) 0.75402(6) 0.33535(7) 0.0700(4) Uani 1 1 d . . .
Mo6 Mo -0.29101(9) 0.61628(6) 0.39176(6) 0.0541(4) Uani 1 1 d . . .
Mo7 Mo -0.28461(9) 0.52912(6) 0.05645(7) 0.0648(4) Uani 1 1 d . . .
Mo8 Mo -0.18373(9) 0.51073(6) 0.24673(7) 0.0615(4) Uani 1 1 d . . .
Mo9 Mo -0.09780(9) 0.64101(6) 0.14405(7) 0.0637(4) Uani 1 1 d . . .
Mo10 Mo -0.64549(9) 0.63373(6) 0.24097(7) 0.0627(4) Uani 1 1 d . . .
Mo11 Mo -0.57563(9) 0.53681(6) 0.09417(7) 0.0644(4) Uani 1 1 d . . .
Mo12 Mo -0.47584(9) 0.49853(5) 0.27905(7) 0.0558(4) Uani 1 1 d . . .
O1 O -0.5043(7) 0.6815(5) -0.0942(4) 0.087(3) Uani 1 1 d . . .
O2 O -0.2197(9) 0.8441(6) 0.0630(6) 0.131(5) Uani 1 1 d . . .
O3 O -0.6446(7) 0.8357(5) 0.1176(6) 0.104(4) Uani 1 1 d . . .
O4 O -0.0747(7) 0.7957(4) 0.3325(4) 0.067(3) Uani 1 1 d . . .
O5 O -0.5053(8) 0.8083(5) 0.3930(5) 0.106(4) Uani 1 1 d . . .
O6 O -0.2447(6) 0.5947(4) 0.4803(4) 0.062(3) Uani 1 1 d . . .
O7 O -0.2657(7) 0.4813(4) -0.0170(4) 0.068(3) Uani 1 1 d . . .
O8 O -0.1121(7) 0.4457(4) 0.2798(5) 0.069(3) Uani 1 1 d . . .
O9 O 0.0309(6) 0.6552(5) 0.1262(5) 0.090(3) Uani 1 1 d . . .
O10 O -0.7739(6) 0.6435(5) 0.2648(5) 0.088(3) Uani 1 1 d . . .
O11 O -0.6556(7) 0.4858(5) 0.0314(5) 0.088(4) Uani 1 1 d . . .
O12 O -0.5070(7) 0.4348(4) 0.3301(5) 0.082(3) Uani 1 1 d . . .
O13 O -0.3511(7) 0.7447(6) 0.0093(6) 0.115(4) Uani 1 1 d U . .
O14 O -0.3504(7) 0.6052(5) 0.0021(4) 0.083(3) Uani 1 1 d . . .
O15 O -0.1436(6) 0.5818(5) 0.0667(4) 0.076(3) Uani 1 1 d . . .
O16 O -0.1728(6) 0.6844(4) 0.3827(4) 0.060(3) Uani 1 1 d . . .
O17 O -0.4185(7) 0.8222(4) 0.1113(5) 0.068(3) Uani 1 1 d . . .
O18 O -0.2353(6) 0.7921(4) 0.2052(5) 0.071(3) Uani 1 1 d . . .
O19 O -0.1761(6) 0.7133(4) 0.0966(5) 0.079(3) Uani 1 1 d U . .
O20 O -0.4267(6) 0.5095(4) 0.0780(4) 0.063(3) Uani 1 1 d . . .
O21 O -0.3008(6) 0.7893(4) 0.3407(5) 0.068(3) Uani 1 1 d . . .
O22 O -0.5548(6) 0.6079(4) 0.0334(4) 0.063(3) Uani 1 1 d . . .
O23 O -0.5484(6) 0.4809(4) 0.1821(4) 0.054(3) Uani 1 1 d . . .
O24 O -0.6055(6) 0.5584(4) 0.2932(4) 0.052(2) Uani 1 1 d . . .
O25 O -0.5585(6) 0.7389(5) 0.0409(5) 0.083(3) Uani 1 1 d . . .
O26 O -0.5611(7) 0.6850(4) 0.3137(5) 0.074(3) Uani 1 1 d . . .
O27 O -0.1067(6) 0.6883(4) 0.2386(4) 0.066(3) Uani 1 1 d . . .
O28 O -0.4853(7) 0.7881(4) 0.2438(4) 0.076(3) Uani 1 1 d . . .
O29 O -0.2019(6) 0.5634(4) 0.3329(5) 0.075(3) Uani 1 1 d . . .
O30 O -0.2187(7) 0.4845(4) 0.1390(5) 0.083(3) Uani 1 1 d . . .
O31 O -0.3812(7) 0.6841(4) 0.4099(5) 0.075(3) Uani 1 1 d . . .
O32 O -0.6772(6) 0.5817(5) 0.1472(5) 0.074(3) Uani 1 1 d . . .
O33 O -0.6349(7) 0.7053(4) 0.1688(4) 0.061(3) Uani 1 1 d . . .
O34 O -0.3346(6) 0.4814(4) 0.2566(5) 0.076(3) Uani 1 1 d . . .
O35 O -0.3967(6) 0.5585(4) 0.3598(4) 0.061(3) Uani 1 1 d . . .
O36 O -0.0745(8) 0.5642(4) 0.2127(6) 0.093(4) Uani 1 1 d . . .
O37 O -0.4000(6) 0.6941(4) 0.1360(5) 0.067(3) Uani 1 1 d . . .
O38 O -0.3339(6) 0.6745(4) 0.2710(4) 0.056(3) Uani 1 1 d . . .
O39 O -0.2756(6) 0.5995(4) 0.1688(4) 0.068(3) Uani 1 1 d . . .
O40 O -0.4727(6) 0.5985(4) 0.1989(4) 0.062(3) Uani 1 1 d . . .
Ag1 Ag 0.61594(8) 0.43491(6) 0.66176(7) 0.0781(4) Uani 1 1 d . . .
N1 N 0.4981(7) 0.4479(4) 0.7424(5) 0.054(3) Uani 1 1 d . . .
C1 C 0.3867(8) 0.4453(6) 0.7165(8) 0.067(4) Uani 1 1 d . . .
H1A H 0.3631 0.4335 0.6661 0.080 Uiso 1 1 calc R . .
N2 N 0.1700(7) 0.4605(5) 0.6654(6) 0.066(4) Uani 1 1 d . . .
C2 C 0.5317(9) 0.4628(6) 0.8170(6) 0.051(3) Uani 1 1 d U . .
H2A H 0.6060 0.4613 0.8358 0.061 Uiso 1 1 calc R . .
N3 N 0.0501(7) 0.4611(5) 0.6390(5) 0.062(3) Uani 1 1 d . . .
C3 C 0.4606(9) 0.4788(6) 0.8608(6) 0.052(4) Uani 1 1 d U . .
H3A H 0.4864 0.4950 0.9090 0.062 Uiso 1 1 calc R . .
N4 N -0.2797(7) 0.4282(5) 0.5704(5) 0.061(3) Uani 1 1 d U . .
C4 C 0.3447(9) 0.4736(6) 0.8412(9) 0.072(5) Uani 1 1 d U . .
H4A H 0.2953 0.4788 0.8768 0.086 Uiso 1 1 calc R . .
C5 C 0.3118(10) 0.4601(6) 0.7651(7) 0.056(4) Uani 1 1 d . . .
C6 C 0.2045(11) 0.4592(6) 0.7381(7) 0.069(4) Uani 1 1 d . . .
C7 C 0.1085(11) 0.4540(7) 0.7909(7) 0.083(4) Uani 1 1 d U . .
H7A H 0.0400 0.4457 0.7597 0.124 Uiso 1 1 calc R . .
H7B H 0.1037 0.4948 0.8183 0.124 Uiso 1 1 calc R . .
H7C H 0.1240 0.4184 0.8267 0.124 Uiso 1 1 calc R . .
C8 C 0.1118(8) 0.4069(6) 0.5226(6) 0.047(4) Uani 1 1 d . . .
H8A H 0.1848 0.4115 0.5489 0.071 Uiso 1 1 calc R . .
H8B H 0.1061 0.4311 0.4754 0.071 Uiso 1 1 calc R . .
H8C H 0.0966 0.3610 0.5120 0.071 Uiso 1 1 calc R . .
C9 C 0.0310(8) 0.4335(7) 0.5714(7) 0.056(4) Uani 1 1 d . . .
C10 C -0.0936(8) 0.4245(5) 0.5449(5) 0.038(3) Uani 1 1 d . . .
C11 C -0.1268(10) 0.4162(7) 0.4686(7) 0.080(5) Uani 1 1 d . . .
H11A H -0.0774 0.4131 0.4327 0.097 Uiso 1 1 calc R . .
C12 C -0.2362(8) 0.4129(6) 0.4493(7) 0.055(4) Uani 1 1 d . . .
H12A H -0.2642 0.4075 0.3982 0.066 Uiso 1 1 calc R . .
C13 C -0.3084(10) 0.4173(6) 0.5040(7) 0.062(4) Uani 1 1 d U . .
H13A H -0.3830 0.4114 0.4882 0.075 Uiso 1 1 calc R . .
C14 C -0.1622(9) 0.4324(7) 0.5930(8) 0.074(5) Uani 1 1 d . . .
H14A H -0.1362 0.4412 0.6439 0.089 Uiso 1 1 calc R . .
Ag2 Ag 0.95885(8) 0.58990(6) -0.38565(7) 0.0864(4) Uani 1 1 d . . .
N5 N 0.8396(7) 0.5983(6) -0.3061(6) 0.076(4) Uani 1 1 d . . .
N6 N 0.5128(8) 0.5847(6) -0.3831(6) 0.078(3) Uani 1 1 d U . .
N7 N 0.4042(8) 0.5945(7) -0.4155(7) 0.098(5) Uani 1 1 d U . .
N8 N 0.0682(6) 0.5898(5) -0.4725(6) 0.066(3) Uani 1 1 d U . .
C15 C 0.7342(9) 0.6022(6) -0.3342(8) 0.070(5) Uani 1 1 d . . .
H15A H 0.7149 0.5971 -0.3866 0.084 Uiso 1 1 calc R . .
C16 C 0.8724(10) 0.6021(7) -0.2287(7) 0.067(4) Uani 1 1 d . . .
H16A H 0.9466 0.5991 -0.2101 0.081 Uiso 1 1 calc R . .
C17 C 0.7945(13) 0.6105(9) -0.1783(8) 0.118(7) Uani 1 1 d . . .
H17A H 0.8148 0.6137 -0.1258 0.141 Uiso 1 1 calc R . .
C18 C 0.6799(10) 0.6140(6) -0.2116(7) 0.066(3) Uani 1 1 d U . .
H18A H 0.6253 0.6163 -0.1794 0.079 Uiso 1 1 calc R . .
C19 C 0.6509(11) 0.6139(6) -0.2880(8) 0.071(4) Uani 1 1 d U . .
C20 C 0.5349(8) 0.6125(5) -0.3165(6) 0.035(3) Uani 1 1 d . . .
C21 C 0.4505(10) 0.6404(7) -0.2678(7) 0.080(5) Uani 1 1 d . . .
H21A H 0.3828 0.6163 -0.2784 0.120 Uiso 1 1 calc R . .
H21B H 0.4377 0.6862 -0.2800 0.120 Uiso 1 1 calc R . .
H21C H 0.4780 0.6361 -0.2146 0.120 Uiso 1 1 calc R . .
C22 C 0.4348(13) 0.5177(10) -0.5042(9) 0.139(8) Uani 1 1 d U . .
H22A H 0.4870 0.4978 -0.4657 0.209 Uiso 1 1 calc R . .
H22B H 0.4730 0.5376 -0.5427 0.209 Uiso 1 1 calc R . .
H22C H 0.3856 0.4843 -0.5272 0.209 Uiso 1 1 calc R . .
C23 C 0.3749(8) 0.5659(6) -0.4707(6) 0.041(3) Uani 1 1 d U . .
C24 C 0.2536(8) 0.5741(5) -0.5039(6) 0.041(3) Uani 1 1 d U . .
C25 C 0.2111(10) 0.5689(6) -0.5776(7) 0.063(3) Uani 1 1 d U . .
H25A H 0.2609 0.5636 -0.6129 0.076 Uiso 1 1 calc R . .
C26 C 0.1027(9) 0.5707(7) -0.6061(6) 0.069(5) Uani 1 1 d U . .
H26A H 0.0748 0.5663 -0.6574 0.083 Uiso 1 1 calc R . .
C27 C 0.0398(12) 0.5800(9) -0.5458(9) 0.118(7) Uani 1 1 d . . .
H27A H -0.0357 0.5791 -0.5604 0.141 Uiso 1 1 calc R . .
C28 C 0.1736(9) 0.5842(6) -0.4476(6) 0.053(3) Uani 1 1 d U . .
H28A H 0.1979 0.5865 -0.3955 0.063 Uiso 1 1 calc R . .
Ag3 Ag 0.15879(12) 0.80299(8) 0.73422(9) 0.1266(6) Uani 1 1 d . . .
N9 N 0.0097(11) 0.7788(7) 0.6583(7) 0.126(5) Uani 1 1 d . . .
N10 N -0.2875(11) 0.7794(7) 0.7156(7) 0.110(5) Uani 1 1 d . . .
N11 N -0.3926(11) 0.7947(6) 0.7304(7) 0.106(5) Uani 1 1 d U . .
N12 N -0.6939(10) 0.8258(5) 0.8102(5) 0.069(4) Uani 1 1 d . . .
C29 C -0.0850(12) 0.7895(7) 0.6758(7) 0.079(5) Uani 1 1 d . . .
H29A H -0.0958 0.8082 0.7225 0.094 Uiso 1 1 calc R . .
C30 C 0.0351(10) 0.7565(7) 0.5967(8) 0.095(6) Uani 1 1 d . . .
H30A H 0.1089 0.7502 0.5914 0.113 Uiso 1 1 calc R . .
C31 C -0.0514(9) 0.7397(7) 0.5303(9) 0.086(5) Uani 1 1 d U . .
H31A H -0.0342 0.7251 0.4831 0.103 Uiso 1 1 calc R . .
C32 C -0.1558(15) 0.7478(8) 0.5462(10) 0.115(4) Uani 1 1 d U . .
H32A H -0.2140 0.7382 0.5088 0.138 Uiso 1 1 calc R . .
C33 C -0.1783(15) 0.7709(8) 0.6188(10) 0.117(6) Uani 1 1 d U . .
C34 C -0.2832(13) 0.7835(8) 0.6427(8) 0.091(5) Uani 1 1 d . . .
C35 C -0.3971(15) 0.7876(10) 0.5887(9) 0.143(8) Uani 1 1 d U . .
H35A H -0.4563 0.7905 0.6194 0.214 Uiso 1 1 calc R . .
H35B H -0.4063 0.7487 0.5572 0.214 Uiso 1 1 calc R . .
H35C H -0.3975 0.8261 0.5567 0.214 Uiso 1 1 calc R . .
C36 C -0.2883(15) 0.8358(9) 0.8591(8) 0.128(7) Uani 1 1 d U . .
H36A H -0.2217 0.8345 0.8356 0.193 Uiso 1 1 calc R . .
H36B H -0.2815 0.8067 0.9026 0.193 Uiso 1 1 calc R . .
H36C H -0.3012 0.8801 0.8754 0.193 Uiso 1 1 calc R . .
C37 C -0.3886(12) 0.8124(7) 0.7990(10) 0.095(6) Uani 1 1 d . . .
C38 C -0.5004(14) 0.8283(6) 0.8329(9) 0.092(6) Uani 1 1 d . . .
C39 C -0.4986(16) 0.8467(8) 0.9058(10) 0.118(7) Uani 1 1 d U . .
H39A H -0.4359 0.8545 0.9400 0.142 Uiso 1 1 calc R . .
C40 C -0.6084(13) 0.8523(6) 0.9222(10) 0.114(6) Uani 1 1 d U . .
H40A H -0.6149 0.8675 0.9713 0.137 Uiso 1 1 calc R . .
C41 C -0.7073(13) 0.8392(7) 0.8786(8) 0.077(4) Uani 1 1 d U . .
H41A H -0.7751 0.8400 0.8971 0.092 Uiso 1 1 calc R . .
C42 C -0.5933(11) 0.8150(7) 0.7845(8) 0.074(4) Uani 1 1 d U . .
H42A H -0.5891 0.7991 0.7354 0.089 Uiso 1 1 calc R . .
O41 O 0.7845(8) 0.4475(4) 0.7653(4) 0.121(4) Uiso 1 1 d D . .
N13 N 0.8605(10) 0.3427(3) 0.8291(3) 0.189(8) Uiso 1 1 d D . .
C43 C 0.8278(11) 0.4101(3) 0.8181(5) 0.153(8) Uiso 1 1 d D . .
H43A H 0.8428 0.4336 0.8636 0.183 Uiso 1 1 calc R . .
C44 C 0.9045(14) 0.3219(6) 0.9021(4) 0.223(12) Uiso 1 1 d D . .
H44A H 0.9228 0.2758 0.9007 0.334 Uiso 1 1 calc R . .
H44B H 0.8514 0.3286 0.9371 0.334 Uiso 1 1 calc R . .
H44C H 0.9696 0.3470 0.9187 0.334 Uiso 1 1 calc R . .
C45 C 0.8633(16) 0.3034(5) 0.7641(4) 0.187(10) Uiso 1 1 d D . .
H45A H 0.8815 0.2587 0.7794 0.281 Uiso 1 1 calc R . .
H45B H 0.9177 0.3202 0.7344 0.281 Uiso 1 1 calc R . .
H45C H 0.7925 0.3041 0.7339 0.281 Uiso 1 1 calc R . .
O42 O 0.0237(9) 0.8485(3) 0.8435(6) 0.163(5) Uiso 1 1 d D . .
N14 N -0.0717(7) 0.9557(3) 0.8770(3) 0.224(9) Uiso 1 1 d D . .
C46 C -0.0083(8) 0.8965(3) 0.8817(5) 0.175(9) Uiso 1 1 d D . .
H46A H 0.0211 0.8908 0.9325 0.210 Uiso 1 1 calc R . .
C47 C -0.0701(15) 0.9963(5) 0.9419(4) 0.255(15) Uiso 1 1 d D . .
H47A H -0.1346 1.0237 0.9368 0.383 Uiso 1 1 calc R . .
H47B H -0.0057 1.0237 0.9464 0.383 Uiso 1 1 calc R . .
H47C H -0.0690 0.9692 0.9867 0.383 Uiso 1 1 calc R . .
C48 C -0.1325(10) 0.9729(6) 0.8065(4) 0.171(9) Uiso 1 1 d D . .
H48A H -0.1183 1.0182 0.7949 0.257 Uiso 1 1 calc R . .
H48B H -0.2095 0.9671 0.8098 0.257 Uiso 1 1 calc R . .
H48C H -0.1110 0.9449 0.7669 0.257 Uiso 1 1 calc R . .
O1W O 0.1390(17) 0.6374(11) -0.2569(11) 0.106(7) Uiso 0.50 1 d P . .
O2W O 0.306(2) 0.7417(12) 0.5894(13) 0.127(8) Uiso 0.50 1 d P A 1
O3W O 0.1951(19) 0.6674(12) 0.0053(12) 0.122(8) Uiso 0.50 1 d P B 2
O4W O 0.0755(19) 0.6965(12) -0.1307(13) 0.124(8) Uiso 0.50 1 d P C 3
O5W O 0.138(4) 0.751(2) 0.396(3) 0.124(16) Uiso 0.25 1 d P D 4
O6W O 0.231(3) 0.7540(17) 0.4322(19) 0.072(11) Uiso 0.25 1 d P E 5
O7W O 0.170(4) 0.635(3) -0.109(3) 0.141(18) Uiso 0.25 1 d P F 6
O8W O 0.095(4) 0.615(2) -0.044(3) 0.124(16) Uiso 0.25 1 d P G 7

loop_
_atom_site_aniso_label
_atom_site_aniso_U_11
_atom_site_aniso_U_22
_atom_site_aniso_U_33
_atom_site_aniso_U_23
_atom_site_aniso_U_13
_atom_site_aniso_U_12
P1 0.0439(15) 0.0503(17) 0.0171(13) 0.0052(13) -0.0012(13) 0.0144(14)
Mo1 0.0753(8) 0.0873(9) 0.0500(7) -0.0081(7) 0.0070(7) 0.0086(8)
Mo2 0.0573(7) 0.0696(8) 0.0730(8) 0.0062(7) 0.0139(7) -0.0051(7)
Mo3 0.0538(7) 0.0655(8) 0.0797(8) -0.0008(7) 0.0061(7) 0.0124(6)
Mo4 0.0617(7) 0.0664(8) 0.0680(8) -0.0199(7) 0.0135(7) -0.0142(7)
Mo5 0.0732(8) 0.0746(8) 0.0623(8) -0.0155(7) 0.0085(7) 0.0249(7)
Mo6 0.0427(6) 0.0653(8) 0.0546(7) -0.0051(6) 0.0073(6) 0.0021(6)
Mo7 0.0540(7) 0.0798(9) 0.0635(7) -0.0232(7) 0.0185(6) -0.0016(7)
Mo8 0.0538(7) 0.0666(8) 0.0659(7) -0.0040(7) 0.0151(6) 0.0186(6)
Mo9 0.0406(6) 0.0704(8) 0.0820(8) -0.0086(7) 0.0152(6) -0.0030(6)
Mo10 0.0426(6) 0.0704(8) 0.0782(8) 0.0023(7) 0.0206(6) 0.0068(6)
Mo11 0.0475(7) 0.0778(9) 0.0673(8) -0.0148(7) 0.0051(6) -0.0084(7)
Mo12 0.0448(6) 0.0549(7) 0.0676(7) -0.0057(7) 0.0065(6) -0.0010(6)
O1 0.097(7) 0.118(7) 0.046(5) 0.022(5) 0.017(5) 0.046(6)
O2 0.112(8) 0.158(10) 0.134(8) 0.062(7) 0.060(7) -0.028(8)
O3 0.049(5) 0.123(8) 0.145(8) 0.025(7) 0.034(6) 0.054(5)
O4 0.105(7) 0.048(5) 0.052(5) 0.015(4) 0.025(5) 0.009(5)
O5 0.117(7) 0.125(8) 0.089(6) -0.008(6) 0.063(6) 0.026(7)
O6 0.063(5) 0.070(5) 0.064(5) -0.027(4) 0.047(4) 0.002(5)
O7 0.066(6) 0.082(6) 0.057(5) -0.002(5) 0.014(5) -0.013(5)
O8 0.064(5) 0.033(5) 0.108(7) -0.007(5) 0.001(5) 0.006(4)
O9 0.049(5) 0.136(8) 0.093(6) -0.055(6) 0.037(5) -0.012(6)
O10 0.033(4) 0.106(7) 0.128(7) 0.047(6) 0.022(5) 0.023(5)
O11 0.040(5) 0.140(8) 0.083(6) -0.026(6) -0.002(5) -0.030(5)
O12 0.055(5) 0.040(5) 0.151(8) -0.031(5) 0.020(6) 0.015(4)
O13 0.034(5) 0.163(9) 0.152(9) -0.050(8) 0.024(6) -0.029(6)
O14 0.079(6) 0.114(7) 0.058(5) 0.019(5) 0.022(5) 0.014(6)
O15 0.037(4) 0.126(7) 0.060(5) -0.027(5) -0.005(4) 0.027(5)
O16 0.035(4) 0.057(5) 0.093(6) -0.004(5) 0.019(5) -0.006(4)
O17 0.061(5) 0.045(5) 0.099(6) -0.017(5) 0.016(5) -0.006(4)
O18 0.047(5) 0.079(6) 0.092(6) 0.007(5) 0.032(5) 0.000(5)
O19 0.025(4) 0.111(7) 0.098(7) 0.037(5) -0.003(5) 0.038(4)
O20 0.037(4) 0.067(5) 0.086(6) 0.023(5) 0.014(4) -0.013(4)
O21 0.039(4) 0.058(5) 0.109(6) -0.018(5) 0.015(5) 0.012(4)
O22 0.050(5) 0.097(6) 0.037(4) -0.009(5) -0.014(4) 0.017(5)
O23 0.035(4) 0.058(5) 0.068(5) -0.032(4) 0.006(4) -0.002(4)
O24 0.051(4) 0.062(5) 0.047(4) -0.029(4) 0.023(4) -0.017(4)
O25 0.034(5) 0.111(7) 0.103(7) -0.037(6) 0.005(5) 0.007(5)
O26 0.073(6) 0.054(5) 0.098(6) 0.015(5) 0.023(5) 0.009(5)
O27 0.036(4) 0.106(7) 0.059(5) 0.010(5) 0.014(4) -0.017(5)
O28 0.082(6) 0.078(6) 0.075(5) -0.007(5) 0.039(5) -0.015(5)
O29 0.045(5) 0.083(6) 0.096(7) -0.014(6) 0.001(5) 0.023(5)
O30 0.049(5) 0.078(6) 0.128(7) 0.031(6) 0.039(5) -0.007(5)
O31 0.064(5) 0.080(6) 0.091(6) -0.005(6) 0.042(5) -0.003(5)
O32 0.054(5) 0.105(7) 0.069(5) 0.002(5) 0.027(5) 0.021(5)
O33 0.083(6) 0.061(5) 0.042(5) 0.004(4) 0.021(5) 0.011(5)
O34 0.035(5) 0.061(6) 0.133(7) -0.025(6) 0.015(5) -0.009(4)
O35 0.040(4) 0.076(5) 0.069(5) -0.039(5) 0.016(4) 0.012(4)
O36 0.091(7) 0.064(6) 0.127(8) -0.034(6) 0.028(6) -0.037(5)
O37 0.062(5) 0.070(6) 0.078(5) 0.004(5) 0.039(5) -0.001(5)
O38 0.052(5) 0.073(5) 0.044(5) 0.006(5) 0.006(4) -0.008(5)
O39 0.035(4) 0.110(7) 0.061(5) -0.030(5) 0.023(4) -0.011(5)
O40 0.032(4) 0.079(6) 0.075(5) 0.014(5) 0.012(4) -0.014(4)
Ag1 0.0320(5) 0.1062(9) 0.0983(8) -0.0049(7) 0.0171(6) -0.0026(6)
N1 0.039(5) 0.046(6) 0.079(7) -0.038(5) 0.015(5) 0.000(5)
C1 0.021(6) 0.061(8) 0.121(11) -0.039(8) 0.019(7) -0.006(6)
N2 0.016(5) 0.097(8) 0.081(7) 0.021(7) -0.012(5) 0.012(5)
C2 0.036(5) 0.059(5) 0.058(5) -0.007(4) 0.004(4) -0.025(4)
N3 0.020(5) 0.122(9) 0.046(6) 0.030(6) 0.003(5) 0.002(6)
C3 0.041(7) 0.093(9) 0.017(6) -0.026(6) -0.018(6) 0.023(6)
N4 0.044(4) 0.070(5) 0.071(5) -0.004(4) 0.011(4) -0.015(4)
C4 0.012(5) 0.070(9) 0.136(11) -0.032(8) 0.019(7) -0.002(6)
C5 0.039(7) 0.069(9) 0.054(8) -0.004(7) -0.012(7) 0.000(7)
C6 0.084(9) 0.051(7) 0.075(9) 0.047(7) 0.021(8) 0.043(7)
C7 0.076(6) 0.098(6) 0.076(6) 0.003(5) 0.023(5) 0.003(5)
C8 0.023(6) 0.062(8) 0.056(7) -0.014(7) -0.001(6) -0.002(6)
C9 0.013(5) 0.099(10) 0.058(8) -0.005(8) 0.010(6) 0.013(6)
C10 0.052(6) 0.052(7) 0.013(5) -0.008(5) 0.007(5) 0.029(6)
C11 0.060(7) 0.105(11) 0.087(9) -0.002(9) 0.051(7) 0.022(8)
C12 0.027(6) 0.072(9) 0.067(8) -0.003(7) 0.017(6) 0.010(6)
C13 0.061(8) 0.045(8) 0.071(9) -0.001(7) -0.030(8) 0.001(7)
C14 0.023(6) 0.109(11) 0.091(10) -0.018(9) 0.016(7) 0.012(7)
Ag2 0.0403(5) 0.1033(9) 0.1219(9) -0.0074(8) 0.0353(6) 0.0012(6)
N5 0.041(5) 0.099(8) 0.092(8) -0.014(7) 0.021(6) 0.037(6)
N6 0.068(5) 0.097(6) 0.074(5) -0.013(5) 0.029(4) 0.011(5)
N7 0.026(5) 0.155(11) 0.110(9) -0.045(8) -0.005(6) 0.016(7)
N8 0.006(4) 0.095(7) 0.098(7) -0.019(7) 0.011(5) -0.015(5)
C15 0.030(6) 0.073(9) 0.102(11) -0.017(8) -0.010(8) -0.028(6)
C16 0.046(7) 0.089(10) 0.072(8) 0.016(8) 0.032(7) 0.018(7)
C17 0.118(13) 0.170(17) 0.054(10) -0.010(11) -0.033(10) 0.026(13)
C18 0.057(5) 0.082(6) 0.062(5) 0.002(5) 0.026(4) 0.006(5)
C19 0.077(6) 0.055(6) 0.080(6) -0.009(5) 0.013(5) -0.004(5)
C20 0.035(6) 0.035(6) 0.033(6) -0.026(5) -0.009(5) -0.006(5)
C21 0.052(8) 0.092(10) 0.099(10) 0.032(9) 0.019(8) -0.016(8)
C22 0.090(11) 0.232(18) 0.092(11) 0.013(13) -0.004(10) 0.059(13)
C23 0.024(4) 0.054(5) 0.046(5) -0.004(4) 0.003(4) 0.005(4)
C24 0.036(5) 0.051(5) 0.040(5) -0.007(4) 0.016(4) 0.008(4)
C25 0.066(5) 0.076(6) 0.052(5) 0.004(5) 0.026(4) -0.006(5)
C26 0.025(6) 0.148(12) 0.038(7) -0.004(8) 0.021(6) 0.000(7)
C27 0.053(9) 0.161(16) 0.131(15) -0.023(14) -0.022(11) -0.039(11)
C28 0.048(5) 0.062(5) 0.054(5) 0.015(4) 0.030(4) -0.001(4)
Ag3 0.0926(10) 0.1361(13) 0.1478(13) -0.0102(11) 0.0014(10) -0.0069(10)
N9 0.124(10) 0.123(10) 0.145(10) -0.082(9) 0.076(8) -0.028(9)
N10 0.120(10) 0.129(11) 0.085(8) -0.024(9) 0.023(8) -0.041(9)
N11 0.095(9) 0.091(9) 0.135(10) -0.060(8) 0.019(8) -0.020(8)
N12 0.105(9) 0.054(7) 0.046(6) 0.007(6) 0.009(6) 0.012(7)
C29 0.108(11) 0.075(10) 0.061(8) 0.009(8) 0.046(8) -0.007(9)
C30 0.031(7) 0.127(12) 0.125(12) 0.065(10) 0.007(8) 0.035(8)
C31 0.027(6) 0.101(10) 0.131(12) 0.012(10) 0.020(8) 0.034(7)
C32 0.114(7) 0.111(7) 0.117(7) -0.006(5) 0.001(5) -0.005(5)
C33 0.143(13) 0.078(11) 0.146(12) 0.018(10) 0.077(11) 0.033(10)
C34 0.116(12) 0.090(11) 0.075(9) -0.018(9) 0.046(9) -0.027(10)
C35 0.179(17) 0.157(15) 0.086(11) -0.014(12) -0.013(12) -0.040(14)
C36 0.171(16) 0.129(14) 0.092(11) -0.007(11) 0.043(11) -0.032(13)
C37 0.068(9) 0.060(9) 0.150(14) 0.038(10) -0.013(11) -0.036(8)
C38 0.106(12) 0.032(8) 0.138(13) 0.022(9) 0.007(11) -0.022(8)
C39 0.122(13) 0.101(12) 0.133(13) -0.055(10) 0.018(12) -0.011(11)
C40 0.110(12) 0.051(8) 0.180(14) 0.073(9) 0.010(12) 0.021(9)
C41 0.083(6) 0.073(6) 0.074(6) 0.009(5) 0.013(5) -0.018(5)
C42 0.070(6) 0.072(6) 0.082(6) 0.007(5) 0.023(5) 0.003(5)

loop_
_atom_type_symbol
_atom_type_description
_atom_type_scat_dispersion_real
_atom_type_scat_dispersion_imag
_atom_type_scat_source
C C 0.0033 0.0016 'International Tables Vol C Tables 4.2.6.8 and 6.1.1.4'
H H 0.0000 0.0000 'International Tables Vol C Tables 4.2.6.8 and 6.1.1.4'
N N 0.0061 0.0033 'International Tables Vol C Tables 4.2.6.8 and 6.1.1.4'
O O 0.0106 0.0060 'International Tables Vol C Tables 4.2.6.8 and 6.1.1.4'
P P 0.1023 0.0942 'International Tables Vol C Tables 4.2.6.8 and 6.1.1.4'
Mo Mo -1.6832 0.6857 'International Tables Vol C Tables 4.2.6.8 and 6.1.1.4'
Ag Ag -0.8971 1.1015 'International Tables Vol C Tables 4.2.6.8 and 6.1.1.4'

loop_
_geom_angle_atom_site_label_1
_geom_angle_atom_site_label_2
_geom_angle_atom_site_label_3
_geom_angle
_geom_angle_site_symmetry_1
_geom_angle_site_symmetry_3
O37 P1 O38 109.6(5) . .
O37 P1 O40 109.3(5) . .
O38 P1 O40 111.6(5) . .
O37 P1 O39 107.6(5) . .
O38 P1 O39 109.1(4) . .
O40 P1 O39 109.6(5) . .
O1 Mo1 O13 102.1(5) . .
O1 Mo1 O14 105.7(4) . .
O13 Mo1 O14 96.2(4) . .
O1 Mo1 O22 101.7(4) . .
O13 Mo1 O22 154.7(4) . .
O14 Mo1 O22 85.4(4) . .
O1 Mo1 O25 98.4(4) . .
O13 Mo1 O25 85.6(4) . .
O14 Mo1 O25 154.9(4) . .
O22 Mo1 O25 82.7(3) . .
O1 Mo1 O37 165.1(4) . .
O13 Mo1 O37 71.0(4) . .
O14 Mo1 O37 88.4(3) . .
O22 Mo1 O37 83.8(3) . .
O25 Mo1 O37 68.4(3) . .
O2 Mo2 O18 104.4(5) . .
O2 Mo2 O17 101.6(5) . .
O18 Mo2 O17 92.2(4) . .
O2 Mo2 O13 98.0(5) . .
O18 Mo2 O13 157.3(4) . .
O17 Mo2 O13 86.3(4) . .
O2 Mo2 O19 100.9(5) . .
O18 Mo2 O19 89.2(4) . .
O17 Mo2 O19 156.4(3) . .
O13 Mo2 O19 83.4(4) . .
O2 Mo2 O37 168.5(4) . .
O18 Mo2 O37 86.3(3) . .
O17 Mo2 O37 73.4(3) . .
O13 Mo2 O37 71.6(4) . .
O19 Mo2 O37 83.1(3) . .
O3 Mo3 O25 101.7(5) . .
O3 Mo3 O33 103.8(4) . .
O25 Mo3 O33 93.1(4) . .
O3 Mo3 O17 98.9(4) . .
O25 Mo3 O17 87.3(4) . .
O33 Mo3 O17 156.7(3) . .
O3 Mo3 O28 103.7(4) . .
O25 Mo3 O28 153.7(4) . .
O33 Mo3 O28 87.5(3) . .
O17 Mo3 O28 82.1(3) . .
O3 Mo3 O37 168.2(4) . .
O25 Mo3 O37 72.3(3) . .
O33 Mo3 O37 86.9(3) . .
O17 Mo3 O37 71.1(3) . .
O28 Mo3 O37 81.4(3) . .
O4 Mo4 O27 102.3(4) . .
O4 Mo4 O16 101.4(3) . .
O27 Mo4 O16 94.5(3) . .
O4 Mo4 O18 100.5(3) . .
O27 Mo4 O18 87.1(3) . .
O16 Mo4 O18 157.2(3) . .
O4 Mo4 O21 100.5(4) . .
O27 Mo4 O21 156.3(3) . .
O16 Mo4 O21 87.4(3) . .
O18 Mo4 O21 82.3(3) . .
O4 Mo4 O38 171.3(3) . .
O27 Mo4 O38 85.2(3) . .
O16 Mo4 O38 73.4(3) . .
O18 Mo4 O38 84.0(3) . .
O21 Mo4 O38 72.6(3) . .
O5 Mo5 O28 101.4(4) . .
O5 Mo5 O21 101.3(4) . .
O28 Mo5 O21 93.0(4) . .
O5 Mo5 O26 102.2(4) . .
O28 Mo5 O26 89.2(4) . .
O21 Mo5 O26 155.5(3) . .
O5 Mo5 O31 102.9(4) . .
O28 Mo5 O31 155.2(4) . .
O21 Mo5 O31 87.0(3) . .
O26 Mo5 O31 81.1(3) . .
O5 Mo5 O38 170.3(4) . .
O28 Mo5 O38 86.7(3) . .
O21 Mo5 O38 72.8(3) . .
O26 Mo5 O38 83.0(3) . .
O31 Mo5 O38 69.6(3) . .
O6 Mo6 O35 106.1(4) . .
O6 Mo6 O31 100.3(4) . .
O35 Mo6 O31 96.6(4) . .
O6 Mo6 O29 102.2(4) . .
O35 Mo6 O29 84.5(3) . .
O31 Mo6 O29 156.2(4) . .
O6 Mo6 O16 95.1(3) . .
O35 Mo6 O16 157.2(3) . .
O31 Mo6 O16 87.6(3) . .
O29 Mo6 O16 82.8(3) . .
O6 Mo6 O38 165.1(3) . .
O35 Mo6 O38 88.3(3) . .
O31 Mo6 O38 73.6(3) . .
O29 Mo6 O38 82.7(3) . .
O16 Mo6 O38 71.3(3) . .
O7 Mo7 O30 104.2(4) . .
O7 Mo7 O20 105.0(4) . .
O30 Mo7 O20 93.8(4) . .
O7 Mo7 O14 99.7(4) . .
O30 Mo7 O14 155.4(4) . .
O20 Mo7 O14 85.8(4) . .
O7 Mo7 O15 100.2(4) . .
O30 Mo7 O15 84.2(4) . .
O20 Mo7 O15 154.4(3) . .
O14 Mo7 O15 85.7(4) . .
O7 Mo7 O39 169.4(3) . .
O30 Mo7 O39 70.5(3) . .
O20 Mo7 O39 84.8(3) . .
O14 Mo7 O39 85.0(3) . .
O15 Mo7 O39 70.5(3) . .
O8 Mo8 O36 101.7(4) . .
O8 Mo8 O29 106.0(4) . .
O36 Mo8 O29 95.3(4) . .
O8 Mo8 O30 99.8(4) . .
O36 Mo8 O30 85.7(4) . .
O29 Mo8 O30 153.4(3) . .
O8 Mo8 O34 101.2(4) . .
O36 Mo8 O34 156.4(4) . .
O29 Mo8 O34 83.9(4) . .
O30 Mo8 O34 84.8(4) . .
O8 Mo8 O39 166.4(4) . .
O36 Mo8 O39 72.3(3) . .
O29 Mo8 O39 86.9(3) . .
O30 Mo8 O39 68.0(3) . .
O34 Mo8 O39 84.2(3) . .
O9 Mo9 O15 100.3(4) . .
O9 Mo9 O19 103.0(4) . .
O15 Mo9 O19 94.8(4) . .
O9 Mo9 O27 103.5(4) . .
O15 Mo9 O27 155.6(3) . .
O19 Mo9 O27 85.4(4) . .
O9 Mo9 O36 100.5(4) . .
O15 Mo9 O36 87.1(4) . .
O19 Mo9 O36 155.7(4) . .
O27 Mo9 O36 83.1(4) . .
O9 Mo9 O39 169.6(4) . .
O15 Mo9 O39 73.2(3) . .
O19 Mo9 O39 85.9(3) . .
O27 Mo9 O39 82.4(3) . .
O36 Mo9 O39 71.4(3) . .
O10 Mo10 O24 100.0(4) . .
O10 Mo10 O26 102.7(4) . .
O24 Mo10 O26 91.5(3) . .
O10 Mo10 O33 102.5(4) . .
O24 Mo10 O33 157.1(3) . .
O26 Mo10 O33 87.7(3) . .
O10 Mo10 O32 100.3(4) . .
O24 Mo10 O32 89.4(3) . .
O26 Mo10 O32 156.5(4) . .
O33 Mo10 O32 82.5(3) . .
O10 Mo10 O40 169.0(4) . .
O24 Mo10 O40 73.6(3) . .
O26 Mo10 O40 86.7(3) . .
O33 Mo10 O40 83.5(3) . .
O32 Mo10 O40 71.1(3) . .
O11 Mo11 O22 101.8(4) . .
O11 Mo11 O32 104.4(4) . .
O22 Mo11 O32 93.5(4) . .
O11 Mo11 O23 101.2(4) . .
O22 Mo11 O23 156.2(3) . .
O32 Mo11 O23 86.7(3) . .
O11 Mo11 O20 101.8(4) . .
O22 Mo11 O20 86.3(3) . .
O32 Mo11 O20 153.3(3) . .
O23 Mo11 O20 83.1(3) . .
O11 Mo11 O40 171.0(4) . .
O22 Mo11 O40 86.8(3) . .
O32 Mo11 O40 72.0(3) . .
O23 Mo11 O40 70.6(3) . .
O20 Mo11 O40 81.4(3) . .
O12 Mo12 O34 104.8(4) . .
O12 Mo12 O23 103.6(4) . .
O34 Mo12 O23 97.0(4) . .
O12 Mo12 O35 102.0(4) . .
O34 Mo12 O35 83.3(3) . .
O23 Mo12 O35 153.3(3) . .
O12 Mo12 O24 99.3(4) . .
O34 Mo12 O24 154.1(3) . .
O23 Mo12 O24 86.2(3) . .
O35 Mo12 O24 82.6(3) . .
O12 Mo12 O40 167.5(3) . .
O34 Mo12 O40 87.1(3) . .
O23 Mo12 O40 70.8(3) . .
O35 Mo12 O40 82.6(3) . .
O24 Mo12 O40 69.6(3) . .
Mo1 O13 Mo2 129.1(6) . .
Mo1 O14 Mo7 148.2(5) . .
Mo9 O15 Mo7 125.8(4) . .
Mo4 O16 Mo6 124.0(4) . .
Mo2 O17 Mo3 126.2(4) . .
Mo2 O18 Mo4 145.9(5) . .
Mo9 O19 Mo2 149.2(5) . .
Mo7 O20 Mo11 151.3(5) . .
Mo5 O21 Mo4 125.0(4) . .
Mo11 O22 Mo1 149.4(4) . .
Mo12 O23 Mo11 130.3(4) . .
Mo10 O24 Mo12 127.1(4) . .
Mo3 O25 Mo1 130.8(4) . .
Mo10 O26 Mo5 147.6(5) . .
Mo4 O27 Mo9 152.7(4) . .
Mo5 O28 Mo3 148.3(5) . .
Mo8 O29 Mo6 151.4(4) . .
Mo7 O30 Mo8 131.5(5) . .
Mo6 O31 Mo5 127.6(4) . .
Mo11 O32 Mo10 127.2(4) . .
Mo3 O33 Mo10 149.1(5) . .
Mo12 O34 Mo8 150.8(5) . .
Mo6 O35 Mo12 151.8(4) . .
Mo8 O36 Mo9 126.6(5) . .
P1 O37 Mo2 127.3(5) . .
P1 O37 Mo3 125.6(5) . .
Mo2 O37 Mo3 89.2(3) . .
P1 O37 Mo1 125.9(5) . .
Mo2 O37 Mo1 88.3(3) . .
Mo3 O37 Mo1 88.3(3) . .
P1 O38 Mo4 126.6(4) . .
P1 O38 Mo6 125.4(5) . .
Mo4 O38 Mo6 91.1(2) . .
P1 O38 Mo5 123.8(4) . .
Mo4 O38 Mo5 89.5(3) . .
Mo6 O38 Mo5 89.1(2) . .
P1 O39 Mo9 125.8(5) . .
P1 O39 Mo7 126.5(4) . .
Mo9 O39 Mo7 90.4(3) . .
P1 O39 Mo8 123.4(4) . .
Mo9 O39 Mo8 89.6(2) . .
Mo7 O39 Mo8 90.0(3) . .
P1 O40 Mo10 125.7(5) . .
P1 O40 Mo11 127.0(5) . .
Mo10 O40 Mo11 89.5(2) . .
P1 O40 Mo12 125.0(4) . .
Mo10 O40 Mo12 89.4(3) . .
Mo11 O40 Mo12 88.3(3) . .
N1 Ag1 N4 173.0(3) . 1_655
N1 Ag1 O41 93.7(3) . .
N4 Ag1 O41 92.1(3) 1_655 .
C2 N1 C1 119.6(10) . .
C2 N1 Ag1 120.9(7) . .
C1 N1 Ag1 119.3(8) . .
C5 C1 N1 119.8(12) . .
C5 C1 H1A 120.1 . .
N1 C1 H1A 120.1 . .
C6 N2 N3 119.9(10) . .
C3 C2 N1 119.5(10) . .
C3 C2 H2A 120.3 . .
N1 C2 H2A 120.3 . .
C9 N3 N2 109.9(9) . .
C2 C3 C4 124.9(11) . .
C2 C3 H3A 117.6 . .
C4 C3 H3A 117.6 . .
C13 N4 C14 116.2(11) . .
C13 N4 Ag1 127.1(9) . 1_455
C14 N4 Ag1 116.5(8) . 1_455
C5 C4 C3 114.3(12) . .
C5 C4 H4A 122.8 . .
C3 C4 H4A 122.8 . .
C6 C5 C1 118.8(12) . .
C6 C5 C4 120.2(12) . .
C1 C5 C4 121.0(11) . .
N2 C6 C5 122.4(13) . .
N2 C6 C7 113.8(11) . .
C5 C6 C7 123.8(11) . .
C6 C7 H7A 109.5 . .
C6 C7 H7B 109.5 . .
H7A C7 H7B 109.5 . .
C6 C7 H7C 109.5 . .
H7A C7 H7C 109.5 . .
H7B C7 H7C 109.5 . .
C9 C8 H8A 109.5 . .
C9 C8 H8B 109.5 . .
H8A C8 H8B 109.5 . .
C9 C8 H8C 109.5 . .
H8A C8 H8C 109.5 . .
H8B C8 H8C 109.5 . .
N3 C9 C8 128.4(9) . .
N3 C9 C10 112.5(9) . .
C8 C9 C10 118.9(9) . .
C14 C10 C11 122.0(11) . .
C14 C10 C9 119.4(10) . .
C11 C10 C9 118.2(10) . .
C12 C11 C10 114.8(12) . .
C12 C11 H11A 122.6 . .
C10 C11 H11A 122.6 . .
C11 C12 C13 121.6(12) . .
C11 C12 H12A 119.2 . .
C13 C12 H12A 119.2 . .
N4 C13 C12 123.6(12) . .
N4 C13 H13A 118.2 . .
C12 C13 H13A 118.2 . .
C10 C14 N4 121.6(12) . .
C10 C14 H14A 119.2 . .
N4 C14 H14A 119.2 . .
N5 Ag2 N8 173.7(4) . 1_655
C15 N5 C16 121.2(11) . .
C15 N5 Ag2 118.0(9) . .
C16 N5 Ag2 120.7(7) . .
C20 N6 N7 113.0(10) . .
C23 N7 N6 117.1(12) . .
C27 N8 C28 116.5(11) . .
C27 N8 Ag2 125.9(8) . 1_455
C28 N8 Ag2 115.8(8) . 1_455
N5 C15 C19 122.6(13) . .
N5 C15 H15A 118.7 . .
C19 C15 H15A 118.7 . .
N5 C16 C17 120.0(11) . .
N5 C16 H16A 120.0 . .
C17 C16 H16A 120.0 . .
C16 C17 C18 116.9(12) . .
C16 C17 H17A 121.5 . .
C18 C17 H17A 121.5 . .
C19 C18 C17 121.6(13) . .
C19 C18 H18A 119.2 . .
C17 C18 H18A 119.2 . .
C18 C19 C15 117.3(12) . .
C18 C19 C20 118.2(12) . .
C15 C19 C20 123.4(11) . .
N6 C20 C19 114.1(10) . .
N6 C20 C21 125.8(10) . .
C19 C20 C21 120.1(10) . .
C20 C21 H21A 109.5 . .
C20 C21 H21B 109.5 . .
H21A C21 H21B 109.5 . .
C20 C21 H21C 109.5 . .
H21A C21 H21C 109.5 . .
H21B C21 H21C 109.5 . .
C23 C22 H22A 109.5 . .
C23 C22 H22B 109.5 . .
H22A C22 H22B 109.5 . .
C23 C22 H22C 109.5 . .
H22A C22 H22C 109.5 . .
H22B C22 H22C 109.5 . .
N7 C23 C22 125.7(12) . .
N7 C23 C24 117.0(11) . .
C22 C23 C24 116.6(11) . .
C25 C24 C28 116.4(10) . .
C25 C24 C23 127.0(10) . .
C28 C24 C23 116.4(9) . .
C24 C25 C26 126.9(12) . .
C24 C25 H25A 116.6 . .
C26 C25 H25A 116.6 . .
C25 C26 C27 109.1(11) . .
C25 C26 H26A 125.5 . .
C27 C26 H26A 125.5 . .
N8 C27 C26 131.6(13) . .
N8 C27 H27A 114.2 . .
C26 C27 H27A 114.2 . .
N8 C28 C24 119.2(10) . .
N8 C28 H28A 120.4 . .
C24 C28 H28A 120.4 . .
N12 Ag3 N9 179.3(5) 1_655 .
C30 N9 C29 127.8(14) . .
C30 N9 Ag3 109.5(10) . .
C29 N9 Ag3 122.7(10) . .
C34 N10 N11 109.0(13) . .
C37 N11 N10 108.6(12) . .
C41 N12 C42 124.9(12) . .
C41 N12 Ag3 116.0(10) . 1_455
C42 N12 Ag3 118.3(8) . 1_455
N9 C29 C33 116.8(13) . .
N9 C29 H29A 121.6 . .
C33 C29 H29A 121.6 . .
N9 C30 C31 121.7(13) . .
N9 C30 H30A 119.1 . .
C31 C30 H30A 119.1 . .
C32 C31 C30 113.7(14) . .
C32 C31 H31A 123.2 . .
C30 C31 H31A 123.2 . .
C31 C32 C33 121.3(16) . .
C31 C32 H32A 119.3 . .
C33 C32 H32A 119.3 . .
C32 C33 C34 127.5(16) . .
C32 C33 C29 118.5(16) . .
C34 C33 C29 113.9(14) . .
N10 C34 C33 115.5(15) . .
N10 C34 C35 117.2(14) . .
C33 C34 C35 126.1(13) . .
C34 C35 H35A 109.5 . .
C34 C35 H35B 109.5 . .
H35A C35 H35B 109.5 . .
C34 C35 H35C 109.5 . .
H35A C35 H35C 109.5 . .
H35B C35 H35C 109.5 . .
C37 C36 H36A 109.5 . .
C37 C36 H36B 109.5 . .
H36A C36 H36B 109.5 . .
C37 C36 H36C 109.5 . .
H36A C36 H36C 109.5 . .
H36B C36 H36C 109.5 . .
N11 C37 C36 131.3(15) . .
N11 C37 C38 119.1(13) . .
C36 C37 C38 108.6(13) . .
C39 C38 C42 124.8(17) . .
C39 C38 C37 120.3(15) . .
C42 C38 C37 114.6(14) . .
C38 C39 C40 108.5(16) . .
C38 C39 H39A 125.8 . .
C40 C39 H39A 125.8 . .
C41 C40 C39 131.6(17) . .
C41 C40 H40A 114.2 . .
C39 C40 H40A 114.2 . .
N12 C41 C40 111.3(15) . .
N12 C41 H41A 124.4 . .
C40 C41 H41A 124.4 . .
C38 C42 N12 118.3(14) . .
C38 C42 H42A 120.9 . .
N12 C42 H42A 120.9 . .
C43 O41 Ag1 133.2(7) . .
C44 N13 C45 122.5(7) . .
C44 N13 C43 118.9(6) . .
C45 N13 C43 117.9(6) . .
O41 C43 N13 139.2(7) . .
O41 C43 H43A 110.4 . .
N13 C43 H43A 110.4 . .
N13 C44 H44A 109.5 . .
N13 C44 H44B 109.5 . .
H44A C44 H44B 109.5 . .
N13 C44 H44C 109.5 . .
H44A C44 H44C 109.5 . .
H44B C44 H44C 109.5 . .
N13 C45 H45A 109.5 . .
N13 C45 H45B 109.5 . .
H45A C45 H45B 109.5 . .
N13 C45 H45C 109.5 . .
H45A C45 H45C 109.5 . .
H45B C45 H45C 109.5 . .
C47 N14 C48 121.6(7) . .
C47 N14 C46 119.4(7) . .
C48 N14 C46 119.0(7) . .
O42 C46 N14 144.5(9) . .
O42 C46 H46A 107.8 . .
N14 C46 H46A 107.8 . .
N14 C47 H47A 109.5 . .
N14 C47 H47B 109.5 . .
H47A C47 H47B 109.5 . .
N14 C47 H47C 109.5 . .
H47A C47 H47C 109.5 . .
H47B C47 H47C 109.5 . .
N14 C48 H48A 109.5 . .
N14 C48 H48B 109.5 . .
H48A C48 H48B 109.5 . .
N14 C48 H48C 109.5 . .
H48A C48 H48C 109.5 . .
H48B C48 H48C 109.5 . .

loop_
_geom_bond_atom_site_label_1
_geom_bond_atom_site_label_2
_geom_bond_distance
_geom_bond_site_symmetry_2
P1 O37 1.478(9) .
P1 O38 1.518(8) .
P1 O40 1.525(8) .
P1 O39 1.580(8) .
Mo1 O1 1.654(7) .
Mo1 O13 1.897(10) .
Mo1 O14 1.897(9) .
Mo1 O22 1.983(8) .
Mo1 O25 2.034(9) .
Mo1 O37 2.486(8) .
Mo2 O2 1.618(11) .
Mo2 O18 1.851(8) .
Mo2 O17 1.879(8) .
Mo2 O13 1.913(10) .
Mo2 O19 1.935(8) .
Mo2 O37 2.455(8) .
Mo3 O3 1.674(9) .
Mo3 O25 1.766(9) .
Mo3 O33 1.859(8) .
Mo3 O17 2.003(8) .
Mo3 O28 2.045(8) .
Mo3 O37 2.476(8) .
Mo4 O4 1.643(8) .
Mo4 O27 1.856(8) .
Mo4 O16 1.902(8) .
Mo4 O18 1.985(8) .
Mo4 O21 1.985(8) .
Mo4 O38 2.421(8) .
Mo5 O5 1.722(10) .
Mo5 O28 1.766(8) .
Mo5 O21 1.898(8) .
Mo5 O26 1.995(9) .
Mo5 O31 2.020(8) .
Mo5 O38 2.472(8) .
Mo6 O6 1.652(7) .
Mo6 O35 1.783(8) .
Mo6 O31 1.815(9) .
Mo6 O29 1.921(9) .
Mo6 O16 2.019(7) .
Mo6 O38 2.432(7) .
Mo7 O7 1.655(8) .
Mo7 O30 1.814(9) .
Mo7 O20 1.870(7) .
Mo7 O14 1.933(9) .
Mo7 O15 2.020(8) .
Mo7 O39 2.429(8) .
Mo8 O8 1.647(8) .
Mo8 O36 1.876(9) .
Mo8 O29 1.890(9) .
Mo8 O30 1.966(9) .
Mo8 O34 1.971(8) .
Mo8 O39 2.448(8) .
Mo9 O9 1.671(8) .
Mo9 O15 1.848(8) .
Mo9 O19 1.886(8) .
Mo9 O27 1.935(8) .
Mo9 O36 1.967(9) .
Mo9 O39 2.424(7) .
Mo10 O10 1.690(8) .
Mo10 O24 1.816(7) .
Mo10 O26 1.859(8) .
Mo10 O33 1.942(8) .
Mo10 O32 1.956(8) .
Mo10 O40 2.435(8) .
Mo11 O11 1.726(9) .
Mo11 O22 1.829(8) .
Mo11 O32 1.880(8) .
Mo11 O23 1.913(8) .
Mo11 O20 1.962(7) .
Mo11 O40 2.445(8) .
Mo12 O12 1.643(9) .
Mo12 O34 1.856(8) .
Mo12 O23 1.860(7) .
Mo12 O35 2.023(7) .
Mo12 O24 2.036(7) .
Mo12 O40 2.469(8) .
Ag1 N1 2.164(9) .
Ag1 N4 2.181(10) 1_655
Ag1 O41 2.594(8) .
N1 C2 1.361(13) .
N1 C1 1.387(13) .
C1 C5 1.363(17) .
C1 H1A 0.9300 .
N2 C6 1.298(15) .
N2 N3 1.486(12) .
C2 C3 1.275(15) .
C2 H2A 0.9300 .
N3 C9 1.310(14) .
C3 C4 1.424(15) .
C3 H3A 0.9300 .
N4 C13 1.200(14) .
N4 C14 1.449(14) .
N4 Ag1 2.181(10) 1_455
C4 C5 1.380(18) .
C4 H4A 0.9300 .
C5 C6 1.342(17) .
C6 C7 1.592(18) .
C7 H7A 0.9600 .
C7 H7B 0.9600 .
C7 H7C 0.9600 .
C8 C9 1.491(15) .
C8 H8A 0.9600 .
C8 H8B 0.9600 .
C8 H8C 0.9600 .
C9 C10 1.552(14) .
C10 C14 1.276(15) .
C10 C11 1.367(15) .
C11 C12 1.344(16) .
C11 H11A 0.9300 .
C12 C13 1.389(17) .
C12 H12A 0.9300 .
C13 H13A 0.9300 .
C14 H14A 0.9300 .
Ag2 N5 2.153(10) .
Ag2 N8 2.155(10) 1_655
N5 C15 1.328(13) .
N5 C16 1.375(15) .
N6 C20 1.300(13) .
N6 N7 1.396(13) .
N7 C23 1.150(15) .
N8 C27 1.311(18) .
N8 C28 1.316(13) .
N8 Ag2 2.155(10) 1_455
C15 C19 1.403(18) .
C15 H15A 0.9300 .
C16 C17 1.393(19) .
C16 H16A 0.9300 .
C17 C18 1.456(19) .
C17 H17A 0.9300 .
C18 C19 1.349(17) .
C18 H18A 0.9300 .
C19 C20 1.448(16) .
C20 C21 1.530(16) .
C21 H21A 0.9600 .
C21 H21B 0.9600 .
C21 H21C 0.9600 .
C22 C23 1.39(2) .
C22 H22A 0.9600 .
C22 H22B 0.9600 .
C22 H22C 0.9600 .
C23 C24 1.538(14) .
C24 C25 1.341(14) .
C24 C28 1.494(15) .
C25 C26 1.363(15) .
C25 H25A 0.9300 .
C26 C27 1.401(19) .
C26 H26A 0.9300 .
C27 H27A 0.9300 .
C28 H28A 0.9300 .
Ag3 N12 2.161(11) 1_655
Ag3 N9 2.183(13) .
N9 C30 1.248(19) .
N9 C29 1.257(19) .
N10 C34 1.295(17) .
N10 N11 1.380(18) .
N11 C37 1.26(2) .
N12 C41 1.265(16) .
N12 C42 1.383(18) .
N12 Ag3 2.161(11) 1_455
C29 C33 1.47(2) .
C29 H29A 0.9300 .
C30 C31 1.517(19) .
C30 H30A 0.9300 .
C31 C32 1.35(2) .
C31 H31A 0.9300 .
C32 C33 1.42(2) .
C32 H32A 0.9300 .
C33 C34 1.43(2) .
C34 C35 1.59(2) .
C35 H35A 0.9600 .
C35 H35B 0.9600 .
C35 H35C 0.9600 .
C36 C37 1.59(2) .
C36 H36A 0.9600 .
C36 H36B 0.9600 .
C36 H36C 0.9600 .
C37 C38 1.59(2) .
C38 C39 1.33(2) .
C38 C42 1.36(2) .
C39 C40 1.42(2) .
C39 H39A 0.9300 .
C40 C41 1.38(2) .
C40 H40A 0.9300 .
C41 H41A 0.9300 .
C42 H42A 0.9300 .
O41 C43 1.264(7) .
N13 C44 1.396(8) .
N13 C45 1.398(7) .
N13 C43 1.426(7) .
C43 H43A 0.9300 .
C44 H44A 0.9600 .
C44 H44B 0.9600 .
C44 H44C 0.9600 .
C45 H45A 0.9600 .
C45 H45B 0.9600 .
C45 H45C 0.9600 .
O42 C46 1.271(8) .
N14 C47 1.406(8) .
N14 C48 1.410(8) .
N14 C46 1.422(7) .
C46 H46A 0.9300 .
C47 H47A 0.9600 .
C47 H47B 0.9600 .
C47 H47C 0.9600 .
C48 H48A 0.9600 .
C48 H48B 0.9600 .
C48 H48C 0.9600 .
